data_1513267
loop_
_publ_author_name
'Sahoo, Pathik'
'Adarsh, N. N.'
'Chacko, George E.'
'Raghavan, Srinivasa R.'
'Puranik, Vedavati G.'
'Dastidar, Parthasarathi'

_publ_section_title
;
 Combinatorial Library of Primaryalkylammonium Dicarboxylate Gelators: A
 Supramolecular Synthon Approach&#x2020;
;
_journal_issue 15
_journal_name_full Langmuir
_journal_page_first 8742
_journal_page_last 8750
_journal_paper_doi 10.1021/la9001362
_journal_volume 25
_journal_year 2009
_chemical_formula_sum 'C18 H38 N O2'
_chemical_formula_weight 300.49
_chemical_name_systematic
; 
 ? 
;
_space_group_IT_number 2
_symmetry_cell_setting triclinic
_symmetry_space_group_name_Hall '-P 1'
_symmetry_space_group_name_H-M 'P -1'
_atom_sites_solution_hydrogens geom
_atom_sites_solution_primary direct
_atom_sites_solution_secondary difmap
_audit_creation_method SHELXL-97
_cell_angle_alpha 88.678(4)
_cell_angle_beta 87.339(4)
_cell_angle_gamma 81.574(4)
_cell_formula_units_Z 2
_cell_length_a 5.0630(11)
_cell_length_b 5.6437(12)
_cell_length_c 35.086(7)
_cell_measurement_temperature 100(2)
_cell_volume 990.5(4)
_computing_cell_refinement 'BRUKER APEX II'
_computing_data_collection 'BRUKER APEX II'
_computing_data_reduction 'BRUKER APEX SAINT'
_computing_molecular_graphics 'BRUKER SHELXTL'
_computing_publication_material 'MERCURY 1.4'
_computing_structure_refinement 'SHELXL-97 (Sheldrick, 1997)'
_computing_structure_solution 'SHELXS-97 (Sheldrick, 1990)'
_diffrn_ambient_temperature 100(2)
_diffrn_detector_area_resol_mean 3
_diffrn_measured_fraction_theta_full 0.998
_diffrn_measured_fraction_theta_max 0.998
_diffrn_measurement_device_type 'BRUKER CCD AREA DETECTOR'
_diffrn_measurement_method 'OMEGA SCAN'
_diffrn_radiation_monochromator graphite
_diffrn_radiation_source 'fine-focus sealed tube'
_diffrn_radiation_type MoK\a
_diffrn_radiation_wavelength 0.71073
_diffrn_reflns_av_R_equivalents 0.0605
_diffrn_reflns_av_sigmaI/netI 0.0746
_diffrn_reflns_limit_h_max 6
_diffrn_reflns_limit_h_min -6
_diffrn_reflns_limit_k_max 6
_diffrn_reflns_limit_k_min -6
_diffrn_reflns_limit_l_max 41
_diffrn_reflns_limit_l_min -41
_diffrn_reflns_number 10399
_diffrn_reflns_theta_full 25.00
_diffrn_reflns_theta_max 25.00
_diffrn_reflns_theta_min 1.74
_exptl_absorpt_coefficient_mu 0.064
_exptl_absorpt_correction_T_max 0.9886
_exptl_absorpt_correction_T_min 0.9799
_exptl_absorpt_correction_type multi-scan
_exptl_absorpt_process_details SADABS
_exptl_crystal_colour COLORLESS
_exptl_crystal_density_diffrn 1.008
_exptl_crystal_density_method 'not measured'
_exptl_crystal_description PLATE
_exptl_crystal_F_000 338
_exptl_crystal_size_max 0.32
_exptl_crystal_size_mid 0.24
_exptl_crystal_size_min 0.18
_refine_diff_density_max 0.292
_refine_diff_density_min -0.299
_refine_diff_density_rms 0.054
_refine_ls_extinction_method none
_refine_ls_goodness_of_fit_ref 1.173
_refine_ls_hydrogen_treatment constr
_refine_ls_matrix_type full
_refine_ls_number_parameters 192
_refine_ls_number_reflns 3461
_refine_ls_number_restraints 0
_refine_ls_restrained_S_all 1.173
_refine_ls_R_factor_all 0.1538
_refine_ls_R_factor_gt 0.1114
_refine_ls_shift/su_max 0.000
_refine_ls_shift/su_mean 0.000
_refine_ls_structure_factor_coef Fsqd
_refine_ls_weighting_details 'calc w=1/[\s^2^(Fo^2^)+(0.0857P)^2^+0.9131P] where P=(Fo^2^+2Fc^2^)/3'
_refine_ls_weighting_scheme calc
_refine_ls_wR_factor_gt 0.2372
_refine_ls_wR_factor_ref 0.2555
_reflns_number_gt 2432
_reflns_number_total 3461
_reflns_threshold_expression >2sigma(I)
_cod_data_source_file la9001362sup1.cif
_cod_data_source_block ps0255c
_cod_depositor_comments
;
The following automatic conversions were performed:

'_symmetry_cell_setting' value 'TRICLINIC' changed to 'triclinic'
according to /home/saulius/struct/CIF-dictionaries/cif_core.dic
dictionary named 'cif_core.dic' version 2.4.2 from
2011-04-26.

'_exptl_absorpt_correction_type' value 'MULTI-SCAN'
changed to 'multi-scan' according to
/home/saulius/struct/CIF-dictionaries/cif_core.dic dictionary named
'cif_core.dic' version 2.4.2 from 2011-04-26.

Automatic conversion script
Id: cif_fix_values 1891 2012-01-12 08:04:46Z andrius 
;
_cod_original_sg_symbol_H-M P-1
_cod_database_code 1513267

loop_
_symmetry_equiv_pos_as_xyz
'x, y, z'
'-x, -y, -z'

loop_
_atom_site_label
_atom_site_type_symbol
_atom_site_fract_x
_atom_site_fract_y
_atom_site_fract_z
_atom_site_U_iso_or_equiv
_atom_site_adp_type
_atom_site_occupancy
_atom_site_symmetry_multiplicity
_atom_site_calc_flag
_atom_site_refinement_flags
N1 N 1.6722(5) 0.0440(5) 0.44560(8) 0.0246(7) Uani 1 1 d .
H1A H 1.6036 0.1978 0.4433 0.037 Uiso 1 1 calc R
H1B H 1.7957 0.0271 0.4631 0.037 Uiso 1 1 calc R
H1C H 1.5429 -0.0411 0.4527 0.037 Uiso 1 1 calc R
C2 C 1.7946(7) -0.0418(7) 0.40881(10) 0.0338(9) Uani 1 1 d .
H2A H 1.8753 -0.2076 0.4118 0.041 Uiso 1 1 calc R
H2B H 1.9360 0.0510 0.4014 0.041 Uiso 1 1 calc R
C3 C 1.5987(8) -0.0243(7) 0.37737(11) 0.0393(10) Uani 1 1 d .
H3A H 1.4499 -0.1051 0.3860 0.047 Uiso 1 1 calc R
H3B H 1.6859 -0.1102 0.3555 0.047 Uiso 1 1 calc R
C4 C 1.4884(8) 0.2278(7) 0.36432(12) 0.0456(11) Uani 1 1 d .
H4A H 1.3806 0.3080 0.3851 0.055 Uiso 1 1 calc R
H4B H 1.6364 0.3160 0.3585 0.055 Uiso 1 1 calc R
C5 C 1.3206(9) 0.2359(8) 0.32968(12) 0.0483(11) Uani 1 1 d .
H5A H 1.4277 0.1526 0.3091 0.058 Uiso 1 1 calc R
H5B H 1.1712 0.1497 0.3357 0.058 Uiso 1 1 calc R
C6 C 1.2130(9) 0.4848(8) 0.31580(13) 0.0563(13) Uani 1 1 d .
H6A H 1.3624 0.5718 0.3103 0.068 Uiso 1 1 calc R
H6B H 1.1033 0.5667 0.3363 0.068 Uiso 1 1 calc R
C7 C 1.0494(10) 0.4956(8) 0.28076(13) 0.0578(13) Uani 1 1 d .
H7A H 1.1573 0.4087 0.2606 0.069 Uiso 1 1 calc R
H7B H 0.8972 0.4126 0.2866 0.069 Uiso 1 1 calc R
C8 C 0.9479(10) 0.7421(9) 0.26585(14) 0.0655(14) Uani 1 1 d .
H8A H 0.8404 0.8290 0.2860 0.079 Uiso 1 1 calc R
H8B H 1.1002 0.8248 0.2600 0.079 Uiso 1 1 calc R
C9 C 0.7847(11) 0.7533(9) 0.23108(14) 0.0685(15) Uani 1 1 d .
H9A H 0.6335 0.6691 0.2368 0.082 Uiso 1 1 calc R
H9B H 0.8929 0.6676 0.2108 0.082 Uiso 1 1 calc R
C10 C 0.6804(11) 1.0004(9) 0.21624(14) 0.0690(15) Uani 1 1 d .
H10A H 0.5696 1.0855 0.2363 0.083 Uiso 1 1 calc R
H10B H 0.8312 1.0857 0.2108 0.083 Uiso 1 1 calc R
C11 C 0.5214(12) 1.0097(10) 0.18127(15) 0.0775(17) Uani 1 1 d .
H11A H 0.3714 0.9233 0.1867 0.093 Uiso 1 1 calc R
H11B H 0.6326 0.9256 0.1611 0.093 Uiso 1 1 calc R
C12 C 0.4160(12) 1.2548(10) 0.16663(15) 0.0783(17) Uani 1 1 d .
H12A H 0.3039 1.3381 0.1867 0.094 Uiso 1 1 calc R
H12B H 0.5661 1.3413 0.1615 0.094 Uiso 1 1 calc R
C13 C 0.2582(12) 1.2671(11) 0.13140(16) 0.0881(19) Uani 1 1 d .
H13A H 0.1087 1.1796 0.1365 0.106 Uiso 1 1 calc R
H13B H 0.3706 1.1844 0.1113 0.106 Uiso 1 1 calc R
C14 C 0.1509(14) 1.5122(11) 0.11676(17) 0.098(2) Uani 1 1 d .
H14A H 0.0349 1.5931 0.1367 0.117 Uiso 1 1 calc R
H14B H 0.3001 1.6009 0.1124 0.117 Uiso 1 1 calc R
C15 C -0.0007(15) 1.5268(13) 0.08107(19) 0.116(3) Uani 1 1 d .
H15A H 0.1150 1.4457 0.0611 0.139 Uiso 1 1 calc R
H15B H -0.1505 1.4389 0.0854 0.139 Uiso 1 1 calc R
C16 C -0.1056(18) 1.7711(15) 0.0667(2) 0.147(4) Uani 1 1 d .
H16A H -0.2178 1.8534 0.0869 0.177 Uiso 1 1 calc R
H16B H 0.0448 1.8577 0.0618 0.177 Uiso 1 1 calc R
C17 C -0.260(2) 1.787(2) 0.0320(3) 0.214(6) Uani 1 1 d .
H17A H -0.1413 1.7467 0.0102 0.321 Uiso 1 1 calc R
H17B H -0.3514 1.9473 0.0289 0.321 Uiso 1 1 calc R
H17C H -0.3883 1.6774 0.0342 0.321 Uiso 1 1 calc R
C18 C 0.0850(6) 0.4544(6) 0.48274(10) 0.0269(8) Uani 1 1 d .
H18A H -0.0328 0.4275 0.4628 0.032 Uiso 1 1 calc R
H18B H 0.1858 0.3005 0.4894 0.032 Uiso 1 1 calc R
C19 C 0.2807(6) 0.6163(6) 0.46660(9) 0.0186(7) Uani 1 1 d .
O20 O 0.4749(4) 0.5258(4) 0.44600(7) 0.0307(7) Uani 1 1 d .
O21 O 0.2321(4) 0.8384(4) 0.47399(7) 0.0282(7) Uani 1 1 d .

loop_
_atom_site_aniso_label
_atom_site_aniso_U_11
_atom_site_aniso_U_22
_atom_site_aniso_U_33
_atom_site_aniso_U_23
_atom_site_aniso_U_13
_atom_site_aniso_U_12
N1 0.0216(15) 0.0184(15) 0.0355(17) 0.0070(13) -0.0083(13) -0.0074(12)
C2 0.026(2) 0.041(2) 0.031(2) 0.0037(17) 0.0033(16) 0.0031(17)
C3 0.045(2) 0.036(2) 0.033(2) -0.0025(18) -0.0012(18) 0.0045(18)
C4 0.049(3) 0.040(2) 0.047(3) 0.002(2) -0.015(2) -0.001(2)
C5 0.050(3) 0.045(3) 0.047(3) 0.003(2) -0.008(2) 0.003(2)
C6 0.057(3) 0.052(3) 0.057(3) 0.003(2) -0.017(2) 0.007(2)
C7 0.062(3) 0.054(3) 0.053(3) 0.007(2) -0.014(2) 0.008(2)
C8 0.069(3) 0.064(3) 0.058(3) 0.013(3) -0.019(3) 0.008(3)
C9 0.071(3) 0.070(4) 0.060(3) 0.010(3) -0.017(3) 0.006(3)
C10 0.073(3) 0.068(4) 0.061(3) 0.012(3) -0.017(3) 0.010(3)
C11 0.088(4) 0.074(4) 0.065(4) 0.017(3) -0.026(3) 0.012(3)
C12 0.085(4) 0.073(4) 0.071(4) 0.012(3) -0.026(3) 0.014(3)
C13 0.096(4) 0.086(4) 0.077(4) 0.019(3) -0.032(3) 0.013(3)
C14 0.111(5) 0.089(5) 0.085(4) 0.023(4) -0.036(4) 0.017(4)
C15 0.128(6) 0.116(6) 0.095(5) 0.030(4) -0.044(5) 0.016(5)
C16 0.164(8) 0.141(8) 0.123(6) 0.045(6) -0.056(6) 0.033(6)
C17 0.214(11) 0.270(14) 0.138(8) 0.060(9) -0.080(8) 0.043(10)
C18 0.0218(18) 0.0148(17) 0.045(2) -0.0006(15) 0.0003(15) -0.0078(14)
C19 0.0181(17) 0.0181(19) 0.0210(17) 0.0039(14) -0.0052(14) -0.0069(14)
O20 0.0235(13) 0.0211(13) 0.0462(16) -0.0023(11) 0.0109(12) -0.0024(10)
O21 0.0237(13) 0.0092(12) 0.0515(17) 0.0013(11) 0.0026(11) -0.0035(9)

loop_
_atom_type_symbol
_atom_type_description
_atom_type_scat_dispersion_real
_atom_type_scat_dispersion_imag
_atom_type_scat_source
C C 0.0033 0.0016 'International Tables Vol C Tables 4.2.6.8 and 6.1.1.4'
N N 0.0061 0.0033 'International Tables Vol C Tables 4.2.6.8 and 6.1.1.4'
O O 0.0106 0.0060 'International Tables Vol C Tables 4.2.6.8 and 6.1.1.4'
H H 0.0000 0.0000 'International Tables Vol C Tables 4.2.6.8 and 6.1.1.4'

loop_
_geom_angle_atom_site_label_1
_geom_angle_atom_site_label_2
_geom_angle_atom_site_label_3
_geom_angle
_geom_angle_site_symmetry_1
C2 N1 H1A 109.5 .
C2 N1 H1B 109.5 .
H1A N1 H1B 109.5 .
C2 N1 H1C 109.5 .
H1A N1 H1C 109.5 .
H1B N1 H1C 109.5 .
N1 C2 C3 113.4(3) .
N1 C2 H2A 108.9 .
C3 C2 H2A 108.9 .
N1 C2 H2B 108.9 .
C3 C2 H2B 108.9 .
H2A C2 H2B 107.7 .
C2 C3 C4 115.8(3) .
C2 C3 H3A 108.3 .
C4 C3 H3A 108.3 .
C2 C3 H3B 108.3 .
C4 C3 H3B 108.3 .
H3A C3 H3B 107.4 .
C5 C4 C3 113.8(3) .
C5 C4 H4A 108.8 .
C3 C4 H4A 108.8 .
C5 C4 H4B 108.8 .
C3 C4 H4B 108.8 .
H4A C4 H4B 107.7 .
C6 C5 C4 114.6(4) .
C6 C5 H5A 108.6 .
C4 C5 H5A 108.6 .
C6 C5 H5B 108.6 .
C4 C5 H5B 108.6 .
H5A C5 H5B 107.6 .
C5 C6 C7 115.2(4) .
C5 C6 H6A 108.5 .
C7 C6 H6A 108.5 .
C5 C6 H6B 108.5 .
C7 C6 H6B 108.5 .
H6A C6 H6B 107.5 .
C8 C7 C6 115.9(4) .
C8 C7 H7A 108.3 .
C6 C7 H7A 108.3 .
C8 C7 H7B 108.3 .
C6 C7 H7B 108.3 .
H7A C7 H7B 107.4 .
C9 C8 C7 116.0(4) .
C9 C8 H8A 108.3 .
C7 C8 H8A 108.3 .
C9 C8 H8B 108.3 .
C7 C8 H8B 108.3 .
H8A C8 H8B 107.4 .
C8 C9 C10 116.2(5) .
C8 C9 H9A 108.2 .
C10 C9 H9A 108.2 .
C8 C9 H9B 108.2 .
C10 C9 H9B 108.2 .
H9A C9 H9B 107.4 .
C11 C10 C9 115.7(5) .
C11 C10 H10A 108.3 .
C9 C10 H10A 108.3 .
C11 C10 H10B 108.3 .
C9 C10 H10B 108.3 .
H10A C10 H10B 107.4 .
C10 C11 C12 115.8(5) .
C10 C11 H11A 108.3 .
C12 C11 H11A 108.3 .
C10 C11 H11B 108.3 .
C12 C11 H11B 108.3 .
H11A C11 H11B 107.4 .
C13 C12 C11 116.5(5) .
C13 C12 H12A 108.2 .
C11 C12 H12A 108.2 .
C13 C12 H12B 108.2 .
C11 C12 H12B 108.2 .
H12A C12 H12B 107.3 .
C12 C13 C14 116.7(5) .
C12 C13 H13A 108.1 .
C14 C13 H13A 108.1 .
C12 C13 H13B 108.1 .
C14 C13 H13B 108.1 .
H13A C13 H13B 107.3 .
C15 C14 C13 117.2(6) .
C15 C14 H14A 108.0 .
C13 C14 H14A 108.0 .
C15 C14 H14B 108.0 .
C13 C14 H14B 108.0 .
H14A C14 H14B 107.3 .
C16 C15 C14 116.7(7) .
C16 C15 H15A 108.1 .
C14 C15 H15A 108.1 .
C16 C15 H15B 108.1 .
C14 C15 H15B 108.1 .
H15A C15 H15B 107.3 .
C17 C16 C15 117.1(9) .
C17 C16 H16A 108.0 .
C15 C16 H16A 108.0 .
C17 C16 H16B 108.0 .
C15 C16 H16B 108.0 .
H16A C16 H16B 107.3 .
C16 C17 H17A 109.5 .
C16 C17 H17B 109.5 .
H17A C17 H17B 109.5 .
C16 C17 H17C 109.5 .
H17A C17 H17C 109.5 .
H17B C17 H17C 109.5 .
C18 C18 C19 116.1(3) 2_566
C18 C18 H18A 108.3 2_566
C19 C18 H18A 108.3 .
C18 C18 H18B 108.3 2_566
C19 C18 H18B 108.3 .
H18A C18 H18B 107.4 .
O20 C19 O21 123.5(3) .
O20 C19 C18 118.5(3) .
O21 C19 C18 118.0(3) .

loop_
_geom_bond_atom_site_label_1
_geom_bond_atom_site_label_2
_geom_bond_distance
_geom_bond_site_symmetry_2
N1 C2 1.467(4) .
N1 H1A 0.8900 .
N1 H1B 0.8900 .
N1 H1C 0.8900 .
C2 C3 1.509(5) .
C2 H2A 0.9700 .
C2 H2B 0.9700 .
C3 C4 1.519(5) .
C3 H3A 0.9700 .
C3 H3B 0.9700 .
C4 C5 1.511(5) .
C4 H4A 0.9700 .
C4 H4B 0.9700 .
C5 C6 1.508(6) .
C5 H5A 0.9700 .
C5 H5B 0.9700 .
C6 C7 1.509(6) .
C6 H6A 0.9700 .
C6 H6B 0.9700 .
C7 C8 1.502(6) .
C7 H7A 0.9700 .
C7 H7B 0.9700 .
C8 C9 1.500(6) .
C8 H8A 0.9700 .
C8 H8B 0.9700 .
C9 C10 1.507(6) .
C9 H9A 0.9700 .
C9 H9B 0.9700 .
C10 C11 1.494(7) .
C10 H10A 0.9700 .
C10 H10B 0.9700 .
C11 C12 1.496(7) .
C11 H11A 0.9700 .
C11 H11B 0.9700 .
C12 C13 1.497(7) .
C12 H12A 0.9700 .
C12 H12B 0.9700 .
C13 C14 1.498(7) .
C13 H13A 0.9700 .
C13 H13B 0.9700 .
C14 C15 1.494(8) .
C14 H14A 0.9700 .
C14 H14B 0.9700 .
C15 C16 1.488(9) .
C15 H15A 0.9700 .
C15 H15B 0.9700 .
C16 C17 1.470(10) .
C16 H16A 0.9700 .
C16 H16B 0.9700 .
C17 H17A 0.9600 .
C17 H17B 0.9600 .
C17 H17C 0.9600 .
C18 C18 1.508(7) 2_566
C18 C19 1.526(4) .
C18 H18A 0.9700 .
C18 H18B 0.9700 .
C19 O20 1.246(4) .
C19 O21 1.272(4) .

loop_
_geom_hbond_atom_site_label_D
_geom_hbond_atom_site_label_H
_geom_hbond_atom_site_label_A
_geom_hbond_distance_DH
_geom_hbond_distance_HA
_geom_hbond_distance_DA
_geom_hbond_angle_DHA
_geom_hbond_site_symmetry_A
N1 H1A O20 0.89 1.87 2.756(4) 171.4 1_655
N1 H1B O21 0.89 2.35 3.102(3) 141.9 1_745
N1 H1B O21 0.89 2.34 2.990(4) 129.7 2_766
N1 H1C O20 0.89 2.54 3.225(4) 134.8 1_645
N1 H1C O21 0.89 1.92 2.793(3) 167.3 1_645
C4 H4A O20 0.97 2.59 3.349(5) 135.6 1_655
C18 H18A O20 0.97 2.57 3.368(4) 140.2 1_455
